data_9008007
loop_
_publ_author_name
'El Bali, B.'
'Tahiri, A. A.'
'Lachkar, M.'
'Arriortua, M. I.'
'Urtiaga, M. K.'

_publ_section_title
;
 Potassium magnesium hydrogendiphosphate dihydrate
;
_journal_name_full 'Acta Crystallographica, Section E'
_journal_page_first i275
_journal_page_last i277
_journal_paper_doi 10.1107/S1600536805036731
_journal_volume 61
_journal_year 2005
_chemical_formula_structural KMg(HP2O7)*2H2O
_chemical_formula_sum 'H5 K Mg O9 P2'
_space_group_IT_number 62
_symmetry_space_group_name_Hall '-P 2ac 2n'
_symmetry_space_group_name_H-M 'P n m a'
_cell_angle_alpha 90
_cell_angle_beta 90
_cell_angle_gamma 90
_cell_length_a 15.5203
_cell_length_b 7.7786
_cell_length_c 6.4822
_cell_formula_units_Z 4
_cell_volume 782.571
_exptl_crystal_density_diffrn 2.329
_cod_original_formula_sum 'K Mg P2 O9 H5'
_cod_database_code 9008007

loop_
_symmetry_equiv_pos_as_xyz
x,y,z
x,1/2-y,z
-x,1/2+y,-z
1/2-x,1/2+y,1/2+z
1/2+x,1/2-y,1/2-z
1/2+x,y,1/2-z
1/2-x,-y,1/2+z
-x,-y,-z

loop_
_atom_site_aniso_label
_atom_site_aniso_U_11
_atom_site_aniso_U_22
_atom_site_aniso_U_33
_atom_site_aniso_U_12
_atom_site_aniso_U_13
_atom_site_aniso_U_23
K1 0.01790 0.02950 0.01880 0.00000 0.00018 0.00000
Mg1 0.01010 0.01050 0.01320 0.00000 0.00080 0.00000
P 0.00970 0.00918 0.01219 0.00038 0.00041 -0.00174
O4 0.01020 0.01290 0.02210 -0.00030 0.00410 -0.00290
O1 0.01750 0.01050 0.01490 0.00000 0.00510 0.00000
O5W 0.02570 0.01790 0.01600 0.00000 0.00460 0.00000
O6W 0.02090 0.01380 0.02040 0.00000 0.00270 0.00000
O2 0.01460 0.02220 0.01360 0.00350 -0.00310 0.00080
O3 0.01460 0.01490 0.01730 0.00070 0.00050 -0.00740

loop_
_atom_site_label
_atom_site_fract_x
_atom_site_fract_y
_atom_site_fract_z
_atom_site_occupancy
_atom_site_U_iso_or_equiv
K1 0.96413 0.25000 -0.12003 1.00000 0.02210
Mg1 0.69513 0.25000 0.56069 1.00000 0.01128
P 0.86405 0.06195 0.36157 1.00000 0.01036
O4 0.77213 0.06553 0.43220 1.00000 0.01510
O1 0.88901 0.25000 0.27440 1.00000 0.01430
O5W 0.89127 -0.25000 0.81120 1.00000 0.01980
H5W 0.89450 -0.34400 0.70800 1.00000 0.04500
O6W 0.71889 -0.25000 0.32200 1.00000 0.01830
H6W 0.73650 -0.14700 0.39100 1.00000 0.04500
O2 0.92483 0.03029 0.54646 1.00000 0.01680
H2 0.97700 -0.01600 0.51600 0.50000 0.04500
O3 0.88318 -0.05737 0.18544 1.00000 0.01560

_cod_duplicate_entry 2207681
